data_7000304
loop_
_publ_author_name
'Salidu, Marco'
'Artizzu, Flavia'
'Deplano, Paola'
'Mercuri, Maria Laura'
'Pilia, Luca'
'Serpe, Angela'
'Marchi\`o, Luciano'
'Concas, Giorgio'
'Congiu, Francesco'

_publ_section_title
;
 Self-assembly supramolecular architectures of chromium(III) complexes
 using croconate as building block
;
_journal_issue 3
_journal_name_full 'Dalton Transactions'
_journal_page_first 557
_journal_page_last 563
_journal_paper_doi 10.1039/b810216n
_journal_year 2009
_space_group_IT_number 9
_symmetry_cell_setting monoclinic
_symmetry_Int_Tables_number 9
_symmetry_space_group_name_Hall 'C -2yc'
_symmetry_space_group_name_H-M 'C 1 c 1'
_cell_angle_alpha 90.00
_cell_angle_beta 96.77(5)
_cell_angle_gamma 90.00
_cell_length_a 15.216(9)
_cell_length_b 14.895(8)
_cell_length_c 18.503(9)
_cell_volume 4164(4)
_cod_data_source_file B810216N.txt
_cod_data_source_block crc5o5
_cod_original_cell_volume 4164.32
_cod_original_sg_symbol_H-M 'C c'
_cod_database_code 7000304

loop_
_symmetry_equiv_pos_site_id
_symmetry_equiv_pos_as_xyz
1 x,y,z
2 x,-y,1/2+z
3 1/2+x,1/2+y,z
4 1/2+x,1/2-y,1/2+z

loop_
_atom_site_label
_atom_site_type_symbol
_atom_site_fract_x
_atom_site_fract_y
_atom_site_fract_z
C11 C 0.7925(18) 0.378(2) 0.4308(15)
C21 C 0.8321(16) 0.4281(17) 0.3806(15)
C31 C 0.8263(18) 0.525(2) 0.4089(16)
C41 C 0.777(2) 0.520(2) 0.4748(19)
C51 C 0.7567(17) 0.429(2) 0.4865(17)
C12 C 0.8986(16) 0.0607(17) 0.2636(15)
C22 C 0.9357(18) 0.124(2) 0.2184(16)
C32 C 0.9566(19) 0.072(2) 0.1578(18)
C42 C 0.9354(15) -0.0249(17) 0.1720(13)
C52 C 0.9002(18) -0.026(2) 0.2405(16)
C13 C 0.7163(17) 0.0834(19) 0.1476(16)
C23 C 0.7384(16) 0.0283(18) 0.0871(15)
C33 C 0.7273(18) -0.0730(19) 0.1053(16)
C43 C 0.677(2) -0.074(2) 0.1638(19)
C53 C 0.6742(18) 0.022(2) 0.1953(16)
O54 O 0.5746(15) 0.3887(16) 0.4033(13)
O34 O 0.6504(14) 0.3875(15) 0.1554(12)
O44 O 0.6567(14) 0.5018(17) 0.2859(12)
O24 O 0.5380(11) 0.2231(12) 0.1861(9)
O14 O 0.4954(15) 0.2306(15) 0.3318(13)
C14 C 0.547(2) 0.283(2) 0.2995(18)
C24 C 0.5643(18) 0.2817(19) 0.2270(15)
C34 C 0.621(3) 0.359(3) 0.229(2)
C44 C 0.623(2) 0.419(2) 0.2790(18)
C54 C 0.586(2) 0.371(2) 0.333(2)
C15 C 1.0079(18) -0.4302(19) -0.0063(16)
C25 C 0.9717(17) -0.4796(19) 0.0537(16)
C35 C 1.0005(19) -0.565(2) 0.0467(16)
C45 C 1.043(2) -0.571(2) -0.0205(19)
C55 C 1.0503(16) -0.4883(19) -0.0488(15)
O1 O 0.7893(10) 0.2581(13) 0.2815(9)
O6W O 0.2823(11) 0.0234(11) 0.1849(9)
O2W O 1.0298(12) 0.3544(13) 0.2855(10)
O1W O 0.9365(12) 0.2432(14) 0.3686(10)
O10W O 0.7424(18) -0.246(2) 0.3885(16)
O8W O 0.5993(16) 0.2932(15) 0.1082(12)
O7W O 0.8314(14) -0.2729(14) 0.2186(11)
O9W O 0.9280(16) -0.2008(17) 0.4478(13)
O3W O 0.8642(12) 0.3705(14) 0.1806(10)
O11 O 0.7860(11) 0.2874(12) 0.4309(9)
O4W O 0.7008(11) 0.1326(11) 0.3682(9)
O12 O 0.8603(10) 0.0809(11) 0.3235(8)
O13 O 0.7250(13) 0.1598(16) 0.1581(12)
O5W O 0.8482(12) 0.1250(14) 0.4641(11)
O15 O 0.9915(12) -0.3407(14) -0.0122(11)
O21 O 0.8799(10) 0.4148(11) 0.3306(8)
O22 O 0.9503(12) 0.2071(12) 0.2202(10)
O23 O 0.7867(11) 0.0534(12) 0.0387(9)
O25 O 0.9509(13) -0.4432(15) 0.1107(12)
O31 O 0.8490(13) 0.5911(16) 0.3771(12)
O32 O 1.0031(11) 0.0954(12) 0.1086(10)
O33 O 0.7409(11) -0.1323(13) 0.0595(10)
O35 O 0.9716(13) -0.6382(14) 0.0744(11)
O41 O 0.7743(11) 0.5866(13) 0.5162(10)
O42 O 0.9418(16) -0.0874(18) 0.1319(14)
O43 O 0.6352(10) -0.1378(12) 0.1827(9)
O45 O 1.0700(12) -0.6490(13) -0.0490(10)
O51 O 0.7375(11) 0.3945(12) 0.5455(9)
O52 O 0.8679(11) -0.0936(13) 0.2687(10)
O53 O 0.6297(13) 0.0410(13) 0.2470(11)
O55 O 1.0770(11) -0.4699(12) -0.1114(10)
K1 K 0.7727(5) -0.0711(6) 0.3865(4)
K2 K 0.8241(6) 0.2393(6) 0.0559(4)
K3 K 0.4507(5) 0.0732(6) 0.2566(4)
K4 K 0.6132(7) -0.2729(3) 0.0688(7)
K5 K 0.8962(6) -0.2577(6) 0.0890(4)
Cr2 Cr 0.9059(3) 0.3087(3) 0.2736(2)
Cr1 Cr 0.8177(3) 0.1915(3) 0.3682(2)
O24 O 1.038 -0.2769 0.1861
O10W O 0.7424 0.246 -0.1115
O8W O 1.0993 -0.2068 0.1082
O7W O 0.3314 0.2271 0.2186
O9W O 0.928 0.2008 -0.0522
O11 O 0.786 -0.2874 -0.0691
O5W O 0.8482 -0.125 -0.0359
O21 O 0.3799 -0.0852 0.3306
O23 O 0.7867 -0.0534 0.5387
O25 O 0.4509 0.0568 0.1107
O31 O 0.349 0.0911 0.3771
O32 O 0.5031 -0.4046 0.1086
O35 O 0.9716 0.3618 0.0744
O35 O 0.4716 -0.1382 0.0744
O41 O 0.7743 0.4134 0.0162
O45 O 0.57 -0.149 -0.049
O51 O 0.7375 -0.3945 0.0455
O55 O 0.577 -0.0301 0.3886
K1 K 0.7727 0.0711 -0.1135
K1 K 1.2727 -0.4289 -0.1135
K2 K 0.8241 -0.7607 0.0559
K2 K 0.8241 -0.2393 0.5559
K2 K 0.8241 0.7607 0.5559
K3 K 0.9507 -0.4268 0.2566
K3 K 0.9507 0.5732 0.2566
K3 K 0.9507 -0.5732 -0.2434
K4 K 0.6132 0.2729 0.5688
K4 K 1.1132 -0.7729 0.0688
K4 K 1.1132 0.2271 0.0688
K5 K 0.8962 0.2577 0.589
K5 K 0.3962 0.2423 0.089
O12W O 0.9750(16) 0.0063(18) 0.4740(14)
O11W O 0.596(2) 0.621(2) 0.3863(17)
